data_4503522
loop_
_publ_author_name
'Masci, Bernardo'
'Thu\'ery, Pierre'

_publ_section_title
;
 Pyrazinetetracarboxylic Acid as an Assembler Ligand in
 Uranyl&#x2212;Organic Frameworks
;
_journal_issue 5
_journal_name_full 'Crystal Growth &amp; Design'
_journal_page_first 1689
_journal_paper_doi 10.1021/cg701246j
_journal_volume 8
_journal_year 2008
_chemical_formula_sum 'C6 H4 N2 O7 U'
_chemical_formula_weight 454.14
_space_group_IT_number 19
_symmetry_cell_setting orthorhombic
_symmetry_space_group_name_Hall 'P 2ac 2ab'
_symmetry_space_group_name_H-M 'P 21 21 21'
_atom_sites_solution_hydrogens geom
_atom_sites_solution_primary direct
_atom_sites_solution_secondary difmap
_audit_creation_method SHELXL-97
_cell_angle_alpha 90.00
_cell_angle_beta 90.00
_cell_angle_gamma 90.00
_cell_formula_units_Z 4
_cell_length_a 9.0184(4)
_cell_length_b 9.9048(6)
_cell_length_c 10.3237(7)
_cell_measurement_reflns_used 23403
_cell_measurement_temperature 100(2)
_cell_measurement_theta_max 25.68
_cell_measurement_theta_min 2.85
_cell_volume 922.17(9)
_computing_cell_refinement 'HKL2000 (Otwinowski & Minor, 1997)'
_computing_data_collection 'COLLECT (Hooft, 1998)'
_computing_data_reduction 'HKL2000 (Otwinowski & Minor, 1997)'
_computing_molecular_graphics 'SHELXTL (Sheldrick, 1999)'
_computing_publication_material 'SHELXTL (Sheldrick, 1999); PLATON (Spek, 2003)'
_computing_structure_refinement 'SHELXL-97 (Sheldrick, 1997)'
_computing_structure_solution 'SHELXS-97 (Sheldrick, 1997)'
_diffrn_ambient_temperature 100(2)
_diffrn_measured_fraction_theta_full 0.998
_diffrn_measured_fraction_theta_max 0.998
_diffrn_measurement_device_type 'Nonius Kappa-CCD area-detector diffractometer'
_diffrn_measurement_method 'two \f and three \w scans with 2\% steps'
_diffrn_radiation_monochromator graphite
_diffrn_radiation_source 'fine-focus sealed tube'
_diffrn_radiation_type MoK\a
_diffrn_radiation_wavelength 0.71073
_diffrn_reflns_av_R_equivalents 0.0000
_diffrn_reflns_av_sigmaI/netI 0.0211
_diffrn_reflns_limit_h_max 10
_diffrn_reflns_limit_h_min -10
_diffrn_reflns_limit_k_max 12
_diffrn_reflns_limit_k_min -11
_diffrn_reflns_limit_l_max 12
_diffrn_reflns_limit_l_min -12
_diffrn_reflns_number 23403
_diffrn_reflns_theta_full 25.68
_diffrn_reflns_theta_max 25.68
_diffrn_reflns_theta_min 2.85
_diffrn_standards_decay_% 0
_diffrn_standards_interval_time 0
_diffrn_standards_number 0
_exptl_absorpt_coefficient_mu 17.627
_exptl_absorpt_correction_T_max 0.494
_exptl_absorpt_correction_T_min 0.330
_exptl_absorpt_correction_type multi-scan
_exptl_absorpt_process_details 'SCALEPACK (Otwinowski & Minor, 1997)'
_exptl_crystal_colour 'translucent light yellow'
_exptl_crystal_density_diffrn 3.271
_exptl_crystal_density_method 'not measured'
_exptl_crystal_description needle
_exptl_crystal_F_000 808
_exptl_crystal_size_max 0.16
_exptl_crystal_size_mid 0.04
_exptl_crystal_size_min 0.04
_refine_diff_density_max 1.219
_refine_diff_density_min -1.555
_refine_diff_density_rms 0.207
_refine_ls_abs_structure_details 'Flack H D (1983), Acta Cryst. A39, 876-881'
_refine_ls_abs_structure_Flack -0.016(16)
_refine_ls_extinction_coef 0.0045(4)
_refine_ls_extinction_expression Fc^*^=kFc[1+0.001xFc^2^\l^3^/sin(2\q)]^-1/4^
_refine_ls_extinction_method SHELXL
_refine_ls_goodness_of_fit_ref 1.032
_refine_ls_hydrogen_treatment constr
_refine_ls_matrix_type full
_refine_ls_number_parameters 147
_refine_ls_number_reflns 1745
_refine_ls_number_restraints 0
_refine_ls_restrained_S_all 1.032
_refine_ls_R_factor_all 0.0258
_refine_ls_R_factor_gt 0.0253
_refine_ls_shift/su_max 0.001
_refine_ls_shift/su_mean 0.000
_refine_ls_structure_factor_coef Fsqd
_refine_ls_weighting_details 'calc w=1/[\s^2^(Fo^2^)+(0.0539P)^2^+0.5093P] where P=(Fo^2^+2Fc^2^)/3'
_refine_ls_weighting_scheme calc
_refine_ls_wR_factor_gt 0.0648
_refine_ls_wR_factor_ref 0.0652
_reflns_number_gt 1723
_reflns_number_total 1745
_reflns_threshold_expression >2sigma(I)
_cod_data_source_file cg701246j.cif
_cod_data_source_block 1
_cod_database_code 4503522

loop_
_symmetry_equiv_pos_as_xyz
'x, y, z'
'-x+1/2, -y, z+1/2'
'-x, y+1/2, -z+1/2'
'x+1/2, -y+1/2, -z'

loop_
_atom_site_label
_atom_site_type_symbol
_atom_site_fract_x
_atom_site_fract_y
_atom_site_fract_z
_atom_site_U_iso_or_equiv
_atom_site_adp_type
_atom_site_occupancy
_atom_site_symmetry_multiplicity
_atom_site_calc_flag
_atom_site_refinement_flags
U U 0.40645(3) 0.91047(2) 0.95673(2) 0.01924(13) Uani 1 1 d .
O1 O 0.3339(6) 0.8607(5) 1.1705(5) 0.0211(11) Uani 1 1 d .
O2 O 0.3138(6) 0.7232(6) 1.3455(5) 0.0264(12) Uani 1 1 d .
O3 O 0.4928(6) 0.7500(5) 0.7959(5) 0.0226(11) Uani 1 1 d .
O4 O 0.5218(7) 0.5401(6) 0.7195(5) 0.0254(12) Uani 1 1 d .
O5 O 0.2267(7) 0.8860(6) 0.8962(5) 0.0264(12) Uani 1 1 d .
O6 O 0.5866(6) 0.9299(6) 1.0166(5) 0.0237(11) Uani 1 1 d .
O7 O 0.3157(6) 1.1271(5) 1.0240(5) 0.0237(11) Uani 1 1 d .
H7A H 0.2396 1.1641 0.9750 0.028 Uiso 1 1 d R
H7B H 0.3457 1.1945 1.0698 0.028 Uiso 1 1 d R
N1 N 0.4106(7) 0.6653(6) 1.0222(6) 0.0212(12) Uani 1 1 d .
N2 N 0.4020(7) 0.3940(7) 1.0904(7) 0.0232(13) Uani 1 1 d .
C1 C 0.3750(8) 0.6300(8) 1.1409(8) 0.0228(16) Uani 1 1 d .
C2 C 0.4481(8) 0.5691(8) 0.9366(7) 0.0216(16) Uani 1 1 d .
C3 C 0.4416(9) 0.4336(8) 0.9724(8) 0.0238(16) Uani 1 1 d .
H3 H 0.4660 0.3683 0.9112 0.029 Uiso 1 1 calc R
C4 C 0.3701(8) 0.4917(8) 1.1761(8) 0.0229(16) Uani 1 1 d .
H4 H 0.3443 0.4682 1.2603 0.027 Uiso 1 1 calc R
C5 C 0.3372(8) 0.7450(8) 1.2293(7) 0.0227(15) Uani 1 1 d .
C6 C 0.4907(8) 0.6233(8) 0.8083(8) 0.0242(17) Uani 1 1 d .

loop_
_atom_site_aniso_label
_atom_site_aniso_U_11
_atom_site_aniso_U_22
_atom_site_aniso_U_33
_atom_site_aniso_U_23
_atom_site_aniso_U_13
_atom_site_aniso_U_12
U 0.02196(18) 0.01847(17) 0.01729(17) 0.00053(10) 0.00155(11) 0.00056(11)
O1 0.025(3) 0.021(3) 0.017(2) 0.005(2) 0.005(2) 0.002(2)
O2 0.035(3) 0.028(3) 0.016(3) 0.001(2) 0.000(2) -0.008(2)
O3 0.026(3) 0.021(3) 0.020(3) 0.000(2) 0.005(2) 0.003(2)
O4 0.033(3) 0.023(3) 0.020(3) -0.005(2) 0.003(2) 0.002(2)
O5 0.031(3) 0.023(3) 0.025(3) 0.001(2) 0.001(2) 0.001(2)
O6 0.026(3) 0.029(3) 0.016(2) 0.000(2) -0.001(2) 0.002(2)
O7 0.033(3) 0.016(2) 0.023(3) -0.002(2) 0.001(2) 0.005(2)
N1 0.024(3) 0.018(3) 0.022(3) -0.004(2) -0.003(3) 0.007(3)
N2 0.021(3) 0.023(3) 0.025(3) -0.004(2) 0.002(2) -0.003(3)
C1 0.024(4) 0.020(4) 0.025(4) 0.000(3) 0.006(3) 0.001(3)
C2 0.022(4) 0.022(4) 0.021(4) -0.003(3) 0.001(3) 0.001(3)
C3 0.027(4) 0.018(4) 0.027(4) -0.002(3) -0.001(3) 0.004(3)
C4 0.025(4) 0.023(4) 0.021(4) 0.007(3) -0.002(3) 0.005(3)
C5 0.022(3) 0.023(4) 0.022(4) 0.002(3) 0.004(3) -0.005(3)
C6 0.022(4) 0.023(4) 0.027(4) 0.000(3) -0.006(3) 0.001(3)

loop_
_atom_type_symbol
_atom_type_description
_atom_type_scat_dispersion_real
_atom_type_scat_dispersion_imag
_atom_type_scat_source
C C 0.0033 0.0016 'International Tables Vol C Tables 4.2.6.8 and 6.1.1.4'
H H 0.0000 0.0000 'International Tables Vol C Tables 4.2.6.8 and 6.1.1.4'
N N 0.0061 0.0033 'International Tables Vol C Tables 4.2.6.8 and 6.1.1.4'
O O 0.0106 0.0060 'International Tables Vol C Tables 4.2.6.8 and 6.1.1.4'
U U -9.6767 9.6646 'International Tables Vol C Tables 4.2.6.8 and 6.1.1.4'

loop_
_geom_angle_atom_site_label_1
_geom_angle_atom_site_label_2
_geom_angle_atom_site_label_3
_geom_angle
_geom_angle_site_symmetry_1
_geom_angle_site_symmetry_3
O6 U O5 178.3(3) . .
O6 U O4 87.5(2) . 3_656
O5 U O4 93.1(2) . 3_656
O6 U O1 87.1(2) . .
O5 U O1 92.8(2) . .
O4 U O1 158.27(19) 3_656 .
O6 U O7 96.7(2) . .
O5 U O7 84.9(2) . .
O4 U O7 80.05(19) 3_656 .
O1 U O7 79.68(18) . .
O6 U O3 90.9(2) . .
O5 U O3 87.8(2) . .
O4 U O3 74.71(18) 3_656 .
O1 U O3 126.41(19) . .
O7 U O3 153.29(19) . .
O6 U N1 89.8(2) . .
O5 U N1 88.6(2) . .
O4 U N1 137.7(2) 3_656 .
O1 U N1 63.3(2) . .
O7 U N1 142.1(2) . .
O3 U N1 63.11(18) . .
C5 O1 U 128.1(5) . .
C6 O3 U 125.3(5) . .
C6 O4 U 172.6(5) . 3_646
U O7 H7A 116.6 . .
U O7 H7B 138.2 . .
H7A O7 H7B 103.0 . .
C1 N1 C2 119.1(6) . .
C1 N1 U 120.2(5) . .
C2 N1 U 120.7(5) . .
C3 N2 C4 116.7(7) . .
N1 C1 C4 120.2(7) . .
N1 C1 C5 114.9(7) . .
C4 C1 C5 124.9(7) . .
N1 C2 C3 119.9(7) . .
N1 C2 C6 113.4(7) . .
C3 C2 C6 126.7(7) . .
N2 C3 C2 122.6(8) . .
N2 C3 H3 118.7 . .
C2 C3 H3 118.7 . .
N2 C4 C1 121.4(7) . .
N2 C4 H4 119.3 . .
C1 C4 H4 119.3 . .
O2 C5 O1 127.1(8) . .
O2 C5 C1 119.8(8) . .
O1 C5 C1 113.1(6) . .
O3 C6 O4 124.9(8) . .
O3 C6 C2 117.1(7) . .
O4 C6 C2 118.0(7) . .

loop_
_geom_bond_atom_site_label_1
_geom_bond_atom_site_label_2
_geom_bond_distance
_geom_bond_site_symmetry_2
U O6 1.749(5) .
U O5 1.754(6) .
U O4 2.319(5) 3_656
U O1 2.354(5) .
U O7 2.399(5) .
U O3 2.427(5) .
U N1 2.521(6) .
O1 C5 1.298(9) .
O2 C5 1.238(9) .
O3 C6 1.261(10) .
O4 C6 1.264(10) .
O4 U 2.319(5) 3_646
O7 H7A 0.9286 .
O7 H7B 0.8617 .
N1 C1 1.314(10) .
N1 C2 1.343(10) .
N2 C3 1.329(11) .
N2 C4 1.342(10) .
C1 C4 1.418(11) .
C1 C5 1.498(11) .
C2 C3 1.393(11) .
C2 C6 1.481(11) .
C3 H3 0.9300 .
C4 H4 0.9300 .

loop_
_geom_hbond_atom_site_label_D
_geom_hbond_atom_site_label_H
_geom_hbond_atom_site_label_A
_geom_hbond_distance_DH
_geom_hbond_distance_HA
_geom_hbond_distance_DA
_geom_hbond_angle_DHA
_geom_hbond_site_symmetry_A
O7 H7A O2 0.93 1.81 2.639(8) 147.6 2_574
O7 H7B N2 0.86 2.05 2.840(9) 151.8 1_565
